data_2107363
loop_
_publ_author_name
'Johnson, B.F.G.'
'Lewis, J.'
'Lodge, P.G.'
'Raithby, P.R.'

_publ_section_title
;
 Di-mue3-selenido-tris(tricarbonylosmium)(2 Os-Os)
;
_journal_name_full 'Acta Crystallographica B (24,1968-38,1982)'
_journal_page_first 1731
_journal_page_last 1733
_journal_volume 37
_journal_year 1981
_chemical_formula_sum 'C9 O9 Os3 Se2'
_chemical_name_systematic 'Os3 (C O)9 Se2'
_space_group_IT_number 2
_symmetry_space_group_name_Hall '-P 1'
_symmetry_space_group_name_H-M 'P -1'
_cell_angle_alpha 94.206
_cell_angle_beta 95.57
_cell_angle_gamma 110.469
_cell_formula_units_Z 2
_cell_length_a 6.804
_cell_length_b 9.62
_cell_length_c 13.527
_cell_volume 820.100
_citation_journal_id_ASTM ACBCAR
_cod_data_source_file Johnson_ACBCAR_1981_1759.cif
_cod_data_source_block C9O9Os3Se2
_cod_original_cell_volume 820.1002
_cod_database_code 2107363

loop_
_symmetry_equiv_pos_as_xyz
x,y,z
-x,-y,-z

loop_
_atom_site_label
_atom_site_type_symbol
_atom_site_fract_x
_atom_site_fract_y
_atom_site_fract_z
_atom_site_occupancy
_atom_site_U_iso_or_equiv
Se2 Se 0.0545 0.6141 0.173 1 0.0
O5 O -0.3481 0.2513 0.2798 1 0.0
C4 C 0.1919 0.2675 0.3278 1 0.0
C9 C 0.4446 0.6943 0.0258 1 0.0
C3 C 0.0802 0.7694 0.3879 1 0.0
O1 O 0.6488 0.9842 0.4188 1 0.0
C6 C 0.0698 0.2731 0.121 1 0.0
O2 O 0.291 0.527 0.5245 1 0.0
C7 C 0.7247 0.883 0.1836 1 0.0
O7 O 0.8963 0.9521 0.2002 1 0.0
O4 O 0.2377 0.1902 0.3767 1 0.0
O9 O 0.4391 0.645 -0.0558 1 0.0
C2 C 0.2875 0.5857 0.455 1 0.0
Os1 Os 0.2811 0.6928 0.3424 1 0.0
Se1 Se 0.4898 0.563 0.2496 1 0.0
Os2 Os 0.1096 0.396 0.2347 1 0.0
Os3 Os 0.4294 0.7642 0.157 1 0.0
O3 O -0.0418 0.8173 0.4105 1 0.0
O8 O 0.3275 1.036 0.0997 1 0.0
O6 O 0.0499 0.2081 0.0464 1 0.0
C5 C -0.1801 0.3103 0.267 1 0.0
C1 C 0.5137 0.8757 0.3884 1 0.0
C8 C 0.3658 0.9334 0.1207 1 0.0
